data_7703626
loop_
_publ_author_name
'Kharwar, Ajit Kumar'
'Konar, Sanjit'

_publ_section_title
;
 Exchange coupled Co(ii) based layered and porous metal-organic
 frameworks: structural diversity, gas adsorption, and magnetic
 properties.
;
_journal_issue 13
_journal_name_full 'Dalton transactions (Cambridge, England : 2003)'
_journal_page_first 4012
_journal_page_last 4021
_journal_paper_doi 10.1039/d0dt00211a
_journal_volume 49
_journal_year 2020
_chemical_formula_moiety 'C42 H43 Co2 N3 O9, 4[CH3CN]'
_chemical_formula_sum 'C50 H55 Co2 N7 O9'
_chemical_formula_weight 1015.87
_space_group_crystal_system triclinic
_space_group_IT_number 2
_space_group_name_Hall '-P 1'
_space_group_name_H-M_alt 'P -1'
_atom_sites_solution_hydrogens mixed
_audit_creation_date 2020-01-01
_audit_creation_method
;
Olex2 1.3-alpha
(compiled Nov 21 2019 18:26:39 for OlexSys, GUI svn.r6003)
;
_audit_update_record
;
2020-01-02 deposited with the CCDC.	2020-02-28 downloaded from the CCDC.
;
_cell_angle_alpha 85.585(5)
_cell_angle_beta 65.242(3)
_cell_angle_gamma 88.095(3)
_cell_formula_units_Z 2
_cell_length_a 12.6375(16)
_cell_length_b 13.5987(17)
_cell_length_c 15.052(3)
_cell_measurement_reflns_used 9920
_cell_measurement_temperature 100(2)
_cell_measurement_theta_max 24.69
_cell_measurement_theta_min 2.26
_cell_volume 2342.0(6)
_computing_cell_refinement 'SAINT v8.37A (Bruker, 2015)'
_computing_data_reduction 'SAINT v8.37A (Bruker, 2015)'
_computing_molecular_graphics 'Olex2 1.3-alpha (Dolomanov et al., 2009)'
_computing_publication_material 'Olex2 1.3-alpha (Dolomanov et al., 2009)'
_computing_structure_refinement 'SHELXL 2018/3 (Sheldrick, 2015)'
_computing_structure_solution 'olex2.solve 1.3-alpha (Bourhis et al., 2015)'
_diffrn_ambient_temperature 100(2)
_diffrn_measured_fraction_theta_full 0.982
_diffrn_measured_fraction_theta_max 0.982
_diffrn_measurement_device_type 'Bruker APEX-II CCD'
_diffrn_measurement_method '\f and \w scans'
_diffrn_radiation_type MoK\a
_diffrn_radiation_wavelength 0.71073
_diffrn_reflns_av_R_equivalents 0.1196
_diffrn_reflns_av_unetI/netI 0.1212
_diffrn_reflns_Laue_measured_fraction_full 0.982
_diffrn_reflns_Laue_measured_fraction_max 0.982
_diffrn_reflns_limit_h_max 14
_diffrn_reflns_limit_h_min -14
_diffrn_reflns_limit_k_max 15
_diffrn_reflns_limit_k_min -15
_diffrn_reflns_limit_l_max 16
_diffrn_reflns_limit_l_min -17
_diffrn_reflns_number 30870
_diffrn_reflns_point_group_measured_fraction_full 0.982
_diffrn_reflns_point_group_measured_fraction_max 0.982
_diffrn_reflns_theta_full 24.499
_diffrn_reflns_theta_max 24.499
_diffrn_reflns_theta_min 2.191
_exptl_absorpt_coefficient_mu 0.774
_exptl_absorpt_correction_T_max 0.7451
_exptl_absorpt_correction_T_min 0.6609
_exptl_absorpt_correction_type multi-scan
_exptl_crystal_colour brown
_exptl_crystal_density_diffrn 1.441
_exptl_crystal_description block
_exptl_crystal_F_000 1060
_exptl_crystal_size_max 0.81
_exptl_crystal_size_mid 0.62
_exptl_crystal_size_min 0.51
_refine_diff_density_max 0.873
_refine_diff_density_min -1.310
_refine_diff_density_rms 0.129
_refine_ls_extinction_method none
_refine_ls_goodness_of_fit_ref 1.028
_refine_ls_hydrogen_treatment constr
_refine_ls_matrix_type full
_refine_ls_number_parameters 717
_refine_ls_number_reflns 7659
_refine_ls_number_restraints 730
_refine_ls_restrained_S_all 0.991
_refine_ls_R_factor_all 0.1644
_refine_ls_R_factor_gt 0.1141
_refine_ls_shift/su_max 0.001
_refine_ls_shift/su_mean 0.000
_refine_ls_structure_factor_coef Fsqd
_refine_ls_weighting_details 'w=1/[\s^2^(Fo^2^)+(0.0949P)^2^+28.4486P] where P=(Fo^2^+2Fc^2^)/3'
_refine_ls_weighting_scheme calc
_refine_ls_wR_factor_gt 0.2577
_refine_ls_wR_factor_ref 0.2759
_reflns_Friedel_coverage 0.000
_reflns_number_gt 4930
_reflns_number_total 7659
_reflns_threshold_expression 'I > 2\s(I)'
_cod_data_source_file d0dt00211a2.cif
_cod_data_source_block 3
_cod_depositor_comments 'Adding full bibliography for 7703626--7703629.cif.'
_cod_original_cell_volume 2342.1(6)
_cod_database_code 7703626
_shelx_shelxl_version_number 2018/3
_shelx_space_group_comment
;
The symmetry employed for this shelxl refinement is uniquely defined
by the following loop, which should always be used as a source of
symmetry information in preference to the above space-group names.
They are only intended as comments.
;
_olex2_refinement_description
;
1. Fixed Uiso
 At 1.2 times of:
  All C(H) groups, All C(H,H) groups
 At 1.5 times of:
  All C(H,H,H) groups
2. Shared sites
{C3, C21B}
{C6, C23B}
3. Uiso/Uaniso restraints and constraints
Uanis(C3) = Uanis(C21B)
Uanis(C6) = Uanis(C23B)
4. Rigid body (RIGU) restrains
 All non-hydrogen atoms
 with sigma for 1-2 distances of 0.0001 and sigma for 1-3 distances of 0.0001
5. Others
 Fixed Sof: C3(0.6) C13A(0.7) C6(0.6) C11A(0.7) C12A(0.7) C19(0.6) H19(0.6)
 C20(0.6) H20(0.6) C122(0.7) H12A(0.7) H12B(0.7) H12C(0.7) C23(0.6) H23(0.6)
 C22(0.6) H22(0.6) C14A(0.7) H14A(0.7) H14B(0.7) C4(0.6) H4A(0.6) H4B(0.6)
 C5(0.6) H5A(0.6) H5B(0.6) C15A(0.7) H15A(0.7) H15B(0.7) C121(0.7) H12D(0.7)
 H12E(0.7) H12F(0.7) C7(0.6) C16(0.4) H16A(0.4) H16B(0.4) H16C(0.4) C17(0.6)
 H17A(0.6) H17B(0.6) H17C(0.6) C1B(0.3) C3B(0.3) C2B(0.3) C8(0.3) H8A(0.3)
 H8B(0.3) H8C(0.3) C5B(0.3) H5BA(0.3) H5BB(0.3) C4B(0.3) H4BA(0.3) H4BB(0.3)
 C13(0.3) H13A(0.3) H13B(0.3) H13C(0.3) C1A3(0.35) H1AA(0.35) H1AB(0.35)
 H1AC(0.35) C1A1(0.35) H1AD(0.35) H1AE(0.35) H1AF(0.35) C21B(0.4) C23B(0.4)
 C25B(0.4) H25A(0.4) H25B(0.4) C24B(0.4) H24A(0.4) H24B(0.4) C22B(0.4)
 C16A(0.4) H16D(0.4) H16E(0.4) H16F(0.4) C17A(0.6) H17D(0.6) H17E(0.6)
 H17F(0.6) C20A(0.4) H20A(0.4) C23A(0.4) H23A(0.4) C22A(0.4) H22A(0.4)
 C19A(0.4) H19A(0.4) C41(0.3) H41A(0.3) H41B(0.3) H41C(0.3) C44(0.3) H44A(0.3)
 H44B(0.3) H44C(0.3) C46(0.2) H46A(0.2) H46B(0.2) H46C(0.2) C45(0.2) H45A(0.2)
 H45B(0.2) H45C(0.2) C13B(0.15) H13D(0.15) H13E(0.15) H13F(0.15) C11B(0.15)
 H11A(0.15) H11B(0.15) H11C(0.15)
6.a Riding coordinates:
 C1A3(H1AA,H1AB,H1AC), C13B(H13D,H13E,H13F), C11B(H11A,H11B,H11C)
6.b Secondary CH2 refined with riding coordinates:
 C14A(H14A,H14B), C4(H4A,H4B), C5(H5A,H5B), C15A(H15A,H15B), C5B(H5BA,H5BB),
 C4B(H4BA,H4BB), C25B(H25A,H25B), C24B(H24A,H24B)
6.c Aromatic/amide H refined with riding coordinates:
 C25(H25), C27(H27), C31(H31), C30(H30), C32(H32), C39(H39), C33(H33),
 C19(H19), C20(H20), C35(H35), C23(H23), C36(H36), C22(H22), C38(H38),
 C20A(H20A), C23A(H23A), C22A(H22A), C19A(H19A)
6.d Idealised Me refined as rotating group:
 C122(H12A,H12B,H12C), C40(H40A,H40B,H40C), C121(H12D,H12E,H12F), C16(H16A,
 H16B,H16C), C17(H17A,H17B,H17C), C8(H8A,H8B,H8C), C13(H13A,H13B,H13C),
 C1A1(H1AD,H1AE,H1AF), C16A(H16D,H16E,H16F), C17A(H17D,H17E,H17F), C41(H41A,
 H41B,H41C), C44(H44A,H44B,H44C), C46(H46A,H46B,H46C), C45(H45A,H45B,H45C)
;
_smtbx_masks_special_details
;
A solvent mask was calculated and 184 electrons were
found in a volume of 737\%A^3 in 1 void per unit cell.
This is consistent with the presence of 4[CH3CN] per Formula Unit 
which account for 176 electrons per unit cell.
;
_smtbx_masks_void_probe_radius 1.2
_smtbx_masks_void_truncation_radius 1.2
_olex2_submission_special_instructions 'No special instructions were received'

loop_
_space_group_symop_operation_xyz
'x, y, z'
'-x, -y, -z'

loop_
_atom_site_label
_atom_site_type_symbol
_atom_site_fract_x
_atom_site_fract_y
_atom_site_fract_z
_atom_site_U_iso_or_equiv
_atom_site_adp_type
_atom_site_occupancy
_atom_site_site_symmetry_order
_atom_site_calc_flag
_atom_site_refinement_flags_posn
_atom_site_refinement_flags_adp
_atom_site_refinement_flags_occupancy
_atom_site_disorder_assembly
_atom_site_disorder_group
Co1 Co 1.47873(10) 0.48981(10) 0.09715(9) 0.0283(4) Uani 1 1 d . . . . .
Co2 Co 0.93205(10) 0.00760(10) 0.10184(9) 0.0309(4) Uani 1 1 d . . . . .
O2 O 1.3476(5) 0.5423(5) -0.0306(5) 0.0346(12) Uani 1 1 d . . . . .
O1 O 1.3129(5) 0.5308(5) 0.1269(5) 0.0389(9) Uani 1 1 d . . . . .
O8 O 1.1836(5) 0.0358(5) -0.0505(5) 0.0390(14) Uani 1 1 d . . . . .
N1 N 0.5101(6) 0.4665(5) 0.7787(5) 0.0264(12) Uani 1 1 d . . . . .
O6 O 1.4387(5) 0.3444(5) 0.1270(5) 0.0402(8) Uani 1 1 d . . . . .
O7 O 1.0773(5) 0.0527(5) 0.1086(5) 0.0400(12) Uani 1 1 d . . . . .
O3 O 1.0419(6) 0.8684(5) 0.0061(5) 0.0449(13) Uani 1 1 d . . . . .
O4 O 0.9360(5) 0.8683(5) 0.1642(5) 0.0421(12) Uani 1 1 d . . . . .
N4 N 0.8045(6) 0.0907(6) 0.2078(5) 0.0322(8) Uani 1 1 d . . . . .
O5 O 1.4738(6) 0.3667(5) -0.0305(5) 0.0444(13) Uani 1 1 d . . . . .
N3 N 0.5488(6) 0.3060(6) 0.4751(5) 0.0310(13) Uani 1 1 d . . . . .
C29 C 0.4777(8) 0.3957(7) 0.6220(6) 0.0301(12) Uani 1 1 d . . . . .
C24 C 0.5314(8) 0.2707(7) 0.4008(6) 0.0291(10) Uani 1 1 d . . . . .
C1 C 1.2822(8) 0.5493(8) 0.0579(8) 0.0383(7) Uani 1 1 d . . . . .
C18 C 1.1729(8) 0.0569(8) 0.0336(8) 0.0386(7) Uani 1 1 d . . . . .
C25 C 0.4311(8) 0.2866(7) 0.3873(7) 0.0361(18) Uani 1 1 d . . . . .
H25 H 0.424982 0.262160 0.332165 0.043 Uiso 1 1 calc R U . . .
C3 C 1.4130(8) 0.2068(8) 0.0491(8) 0.0388(6) Uani 0.6 1 d . . P A 1
C28 C 0.4582(8) 0.3577(7) 0.5389(7) 0.0327(14) Uani 1 1 d . . . . .
C27 C 0.3558(8) 0.3741(7) 0.5304(7) 0.0312(16) Uani 1 1 d . . . . .
H27 H 0.295788 0.410496 0.577556 0.037 Uiso 1 1 calc R U . . .
C13A C 1.015(2) 0.713(2) 0.0959(19) 0.0397(7) Uani 0.7 1 d . . P B 1
C10 C 1.4426(8) 0.3126(8) 0.0491(8) 0.0383(7) Uani 1 1 d . . . . .
C21 C 0.6283(8) 0.2091(7) 0.3344(7) 0.0300(8) Uani 1 1 d . . . . .
C26 C 0.3380(9) 0.3384(8) 0.4538(7) 0.0449(14) Uani 1 1 d . . . . .
C6 C 1.2830(8) 0.0840(8) 0.0417(8) 0.0388(6) Uani 0.6 1 d . . P A 1
C31 C 0.4290(9) 0.5025(8) 0.7519(7) 0.0426(16) Uani 1 1 d . . . . .
H31 H 0.382099 0.555138 0.786157 0.051 Uiso 1 1 calc R U . . .
C2 C 0.9977(8) 0.8244(8) 0.0878(8) 0.0401(8) Uani 1 1 d . . . . .
C11A C 1.1587(17) 0.5797(17) 0.0764(12) 0.0394(7) Uani 0.7 1 d . . P B 1
C30 C 0.4082(9) 0.4678(8) 0.6767(8) 0.0486(17) Uani 1 1 d . . . . .
H30 H 0.345624 0.494039 0.662973 0.058 Uiso 1 1 calc R U . . .
C32 C 0.5773(10) 0.3947(9) 0.7264(8) 0.0591(19) Uani 1 1 d . . . . .
H32 H 0.637862 0.368348 0.742888 0.071 Uiso 1 1 calc R U . . .
O9 O -0.0765(7) 0.3961(10) 0.4040(6) 0.103(4) Uani 1 1 d . . . . .
C34 C 0.2279(9) 0.3543(9) 0.4426(8) 0.0465(15) Uani 1 1 d . . . . .
C12A C 1.1277(12) 0.6861(11) 0.1174(12) 0.0398(7) Uani 0.7 1 d . . P B 1
C39 C 0.2278(9) 0.3736(10) 0.3501(8) 0.057(3) Uani 1 1 d . . . . .
H39 H 0.299672 0.375954 0.293461 0.068 Uiso 1 1 calc R U . . .
C33 C 0.5629(10) 0.3577(9) 0.6505(8) 0.0532(17) Uani 1 1 d . . . . .
H33 H 0.611489 0.305521 0.616957 0.064 Uiso 1 1 calc R U . . .
C19 C 0.8036(14) 0.1195(12) 0.2902(12) 0.031(2) Uani 0.6 1 d . . P C 1
H19 H 0.867622 0.099918 0.304950 0.038 Uiso 0.6 1 calc R U P C 1
C20 C 0.7203(14) 0.1739(12) 0.3548(12) 0.030(2) Uani 0.6 1 d . . P C 1
H20 H 0.724570 0.188078 0.414071 0.036 Uiso 0.6 1 calc R U P C 1
C35 C 0.1234(10) 0.3570(13) 0.5221(9) 0.083(4) Uani 1 1 d . . . . .
H35 H 0.121361 0.350389 0.586059 0.099 Uiso 1 1 calc R U . . .
C122 C 1.2255(13) 0.7528(12) 0.0666(12) 0.0405(9) Uani 0.7 1 d . . P B 1
H12A H 1.206137 0.817304 0.094353 0.061 Uiso 0.7 1 calc R U P B 1
H12B H 1.242137 0.760243 -0.003283 0.061 Uiso 0.7 1 calc R U P B 1
H12C H 1.294193 0.725845 0.074461 0.061 Uiso 0.7 1 calc R U P B 1
C37 C 0.0214(10) 0.3799(13) 0.4209(9) 0.080(4) Uani 1 1 d . . . . .
C23 C 0.7204(13) 0.1305(12) 0.1841(12) 0.0294(19) Uani 0.6 1 d . . P C 1
H23 H 0.721306 0.116906 0.122849 0.035 Uiso 0.6 1 calc R U P C 1
C36 C 0.0181(11) 0.3694(13) 0.5109(9) 0.089(5) Uani 1 1 d . . . . .
H36 H -0.054333 0.370284 0.566862 0.107 Uiso 1 1 calc R U . . .
C22 C 0.6325(13) 0.1902(13) 0.2435(11) 0.032(2) Uani 0.6 1 d . . P C 1
H22 H 0.576083 0.217913 0.222511 0.038 Uiso 0.6 1 calc R U P C 1
C38 C 0.1270(9) 0.3888(11) 0.3398(9) 0.064(3) Uani 1 1 d . . . . .
H38 H 0.128873 0.405632 0.276675 0.077 Uiso 1 1 calc R U . . .
C14A C 1.0375(12) 0.6620(11) 0.0039(11) 0.0407(9) Uani 0.7 1 d . . P B 1
H14A H 0.964535 0.631177 0.010409 0.049 Uiso 0.7 1 calc R U P B 1
H14B H 1.062812 0.710943 -0.053187 0.049 Uiso 0.7 1 calc R U P B 1
C4 C 1.4784(14) 0.1631(13) -0.0530(13) 0.0391(8) Uani 0.6 1 d . . P A 1
H4A H 1.495153 0.215110 -0.106768 0.047 Uiso 0.6 1 calc R U P A 1
H4B H 1.552742 0.131927 -0.058643 0.047 Uiso 0.6 1 calc R U P A 1
C5 C 1.3950(13) 0.0866(14) -0.0562(13) 0.0390(7) Uani 0.6 1 d . . P A 1
H5A H 1.432614 0.020840 -0.065028 0.047 Uiso 0.6 1 calc R U P A 1
H5B H 1.374492 0.103925 -0.112113 0.047 Uiso 0.6 1 calc R U P A 1
C15A C 1.1293(13) 0.5848(13) -0.0126(12) 0.0399(8) Uani 0.7 1 d . . P B 1
H15A H 1.199337 0.602414 -0.073371 0.048 Uiso 0.7 1 calc R U P B 1
H15B H 1.100091 0.520216 -0.018975 0.048 Uiso 0.7 1 calc R U P B 1
C40 C -0.1761(11) 0.3912(17) 0.4773(10) 0.125(8) Uani 1 1 d . . . . .
H40A H -0.237265 0.386206 0.453863 0.187 Uiso 1 1 calc R U . . .
H40B H -0.188740 0.450636 0.513327 0.187 Uiso 1 1 calc R U . . .
H40C H -0.178742 0.332937 0.520747 0.187 Uiso 1 1 calc R U . . .
C121 C 1.0949(12) 0.6796(12) 0.2260(11) 0.0410(10) Uani 0.7 1 d . . P B 1
H12D H 1.162319 0.657329 0.238413 0.062 Uiso 0.7 1 calc R U P B 1
H12E H 1.030773 0.632619 0.259090 0.062 Uiso 0.7 1 calc R U P B 1
H12F H 1.070174 0.744751 0.251325 0.062 Uiso 0.7 1 calc R U P B 1
C7 C 1.2820(14) 0.1890(13) 0.0750(14) 0.0390(6) Uani 0.6 1 d . . P A 1
C16 C 1.207(2) 0.2621(19) 0.072(2) 0.0388(8) Uani 0.4 1 d . . P A 2
H16A H 1.190573 0.255670 0.142093 0.058 Uiso 0.4 1 calc R U P A 2
H16B H 1.138170 0.242329 0.063661 0.058 Uiso 0.4 1 calc R U P A 2
H16C H 1.226386 0.330787 0.046974 0.058 Uiso 0.4 1 calc R U P A 2
C17 C 1.2052(13) 0.2078(13) 0.1749(12) 0.0398(8) Uani 0.6 1 d . . P A 1
H17A H 1.124268 0.208995 0.182442 0.060 Uiso 0.6 1 calc R U P A 1
H17B H 1.224601 0.271564 0.190420 0.060 Uiso 0.6 1 calc R U P A 1
H17C H 1.214491 0.155491 0.219683 0.060 Uiso 0.6 1 calc R U P A 1
C1B C 1.018(6) 0.715(5) 0.110(4) 0.0395(7) Uani 0.3 1 d . . P B 2
C3B C 1.155(4) 0.580(4) 0.102(3) 0.0390(8) Uani 0.3 1 d . . P B 2
C2B C 1.147(3) 0.681(3) 0.046(3) 0.0392(8) Uani 0.3 1 d . . P B 2
C8 C 1.155(3) 0.652(3) -0.054(3) 0.0392(10) Uani 0.3 1 d . . P B 2
H8A H 1.077299 0.636625 -0.048513 0.059 Uiso 0.3 1 calc R U P B 2
H8B H 1.205232 0.593369 -0.073736 0.059 Uiso 0.3 1 calc R U P B 2
H8C H 1.188720 0.706395 -0.103773 0.059 Uiso 0.3 1 calc R U P B 2
C5B C 1.017(3) 0.697(3) 0.227(3) 0.0398(9) Uani 0.3 1 d . . P B 2
H5BA H 1.051844 0.753695 0.243373 0.048 Uiso 0.3 1 calc R U P B 2
H5BB H 0.937348 0.684893 0.278943 0.048 Uiso 0.3 1 calc R U P B 2
C4B C 1.092(3) 0.608(3) 0.212(3) 0.0392(10) Uani 0.3 1 d . . P B 2
H4BA H 1.042591 0.551108 0.251608 0.047 Uiso 0.3 1 calc R U P B 2
H4BB H 1.151223 0.617645 0.237081 0.047 Uiso 0.3 1 calc R U P B 2
C13 C 1.242(3) 0.754(3) 0.013(3) 0.0391(10) Uani 0.3 1 d . . P B 2
H13A H 1.276130 0.763689 -0.058581 0.059 Uiso 0.3 1 calc R U P B 2
H13B H 1.302403 0.729718 0.034379 0.059 Uiso 0.3 1 calc R U P B 2
H13C H 1.211460 0.816845 0.041608 0.059 Uiso 0.3 1 calc R U P B 2
C1A3 C 0.910(2) 0.668(2) 0.188(2) 0.0403(10) Uani 0.35 1 d . . P B 1
H1AA H 0.881233 0.644492 0.144251 0.060 Uiso 0.35 1 d R U P B 1
H1AB H 0.854144 0.711242 0.231631 0.060 Uiso 0.35 1 d R U P B 1
H1AC H 0.924363 0.612952 0.225931 0.060 Uiso 0.35 1 d R U P B 1
C1A1 C 1.078(2) 0.508(2) 0.127(2) 0.0399(8) Uani 0.35 1 d . . P B 1
H1AD H 1.063138 0.504853 0.196245 0.060 Uiso 0.35 1 calc R U P B 1
H1AE H 1.107281 0.444332 0.100063 0.060 Uiso 0.35 1 calc R U P B 1
H1AF H 1.005165 0.523995 0.120143 0.060 Uiso 0.35 1 calc R U P B 1
C21B C 1.4130(8) 0.2068(8) 0.0491(8) 0.0388(6) Uani 0.4 1 d . . P A 2
C23B C 1.2830(8) 0.0840(8) 0.0417(8) 0.0388(6) Uani 0.4 1 d . . P A 2
C25B C 1.366(2) 0.1508(19) 0.1469(19) 0.0386(7) Uani 0.4 1 d . . P A 2
H25A H 1.327163 0.196666 0.199214 0.046 Uiso 0.4 1 calc R U P A 2
H25B H 1.429664 0.116834 0.158364 0.046 Uiso 0.4 1 calc R U P A 2
C24B C 1.274(2) 0.072(2) 0.1491(19) 0.0387(7) Uani 0.4 1 d . . P A 2
H24A H 1.295168 0.004528 0.165067 0.046 Uiso 0.4 1 calc R U P A 2
H24B H 1.194242 0.087411 0.197296 0.046 Uiso 0.4 1 calc R U P A 2
C22B C 1.309(2) 0.196(2) 0.017(2) 0.0387(6) Uani 0.4 1 d . . P A 2
C16A C 1.350(2) 0.2223(19) -0.0978(18) 0.0393(8) Uani 0.4 1 d . . P A 2
H16D H 1.369012 0.292660 -0.112853 0.059 Uiso 0.4 1 calc R U P A 2
H16E H 1.287121 0.207256 -0.116553 0.059 Uiso 0.4 1 calc R U P A 2
H16F H 1.419059 0.183197 -0.134429 0.059 Uiso 0.4 1 calc R U P A 2
C17A C 1.2460(14) 0.2635(13) 0.0110(14) 0.0394(8) Uani 0.6 1 d . . P A 1
H17D H 1.298697 0.257899 -0.058109 0.059 Uiso 0.6 1 calc R U P A 1
H17E H 1.250311 0.330416 0.029234 0.059 Uiso 0.6 1 calc R U P A 1
H17F H 1.166016 0.249814 0.020981 0.059 Uiso 0.6 1 calc R U P A 1
C20A C 0.743(2) 0.2128(19) 0.3223(18) 0.032(2) Uani 0.4 1 d . . P C 2
H20A H 0.761173 0.254069 0.361867 0.038 Uiso 0.4 1 calc R U P C 2
C23A C 0.690(2) 0.075(2) 0.227(2) 0.046(3) Uani 0.4 1 d . . P C 2
H23A H 0.672252 0.025134 0.194361 0.055 Uiso 0.4 1 calc R U P C 2
C22A C 0.601(2) 0.128(2) 0.291(2) 0.040(2) Uani 0.4 1 d . . P C 2
H22A H 0.522011 0.112413 0.306188 0.048 Uiso 0.4 1 calc R U P C 2
C19A C 0.833(2) 0.159(2) 0.254(2) 0.042(2) Uani 0.4 1 d . . P C 2
H19A H 0.911874 0.169807 0.241876 0.051 Uiso 0.4 1 calc R U P C 2
C41 C 1.456(3) 0.145(2) 0.114(3) 0.0388(8) Uani 0.3 1 d . . P A 1
H41A H 1.533264 0.168089 0.103287 0.058 Uiso 0.3 1 calc R U P A 1
H41B H 1.461050 0.076019 0.097873 0.058 Uiso 0.3 1 calc R U P A 1
H41C H 1.401848 0.150562 0.182529 0.058 Uiso 0.3 1 calc R U P A 1
C44 C 1.294(3) 0.016(3) 0.119(3) 0.0391(8) Uani 0.3 1 d . . P A 1
H44A H 1.336702 -0.043331 0.089193 0.059 Uiso 0.3 1 calc R U P A 1
H44B H 1.216015 -0.003152 0.168010 0.059 Uiso 0.3 1 calc R U P A 1
H44C H 1.336002 0.048440 0.149916 0.059 Uiso 0.3 1 calc R U P A 1
C46 C 1.519(4) 0.151(4) -0.024(4) 0.0387(8) Uani 0.2 1 d . . P A 2
H46A H 1.560495 0.116174 0.011811 0.058 Uiso 0.2 1 calc R U P A 2
H46B H 1.572047 0.198066 -0.073993 0.058 Uiso 0.2 1 calc R U P A 2
H46C H 1.492126 0.103029 -0.055132 0.058 Uiso 0.2 1 calc R U P A 2
C45 C 1.379(4) 0.019(4) -0.015(4) 0.0387(8) Uani 0.2 1 d . . P A 2
H45A H 1.449020 0.035443 -0.006979 0.058 Uiso 0.2 1 calc R U P A 2
H45B H 1.393839 0.028165 -0.084487 0.058 Uiso 0.2 1 calc R U P A 2
H45C H 1.357260 -0.049736 0.008608 0.058 Uiso 0.2 1 calc R U P A 2
C13B C 1.079(6) 0.540(5) 0.051(6) 0.0391(9) Uani 0.15 1 d . . P B 2
H13D H 1.049264 0.476149 0.082305 0.059 Uiso 0.15 1 d R U P B 2
H13E H 1.015094 0.583909 0.059375 0.059 Uiso 0.15 1 d R U P B 2
H13F H 1.124984 0.533499 -0.017885 0.059 Uiso 0.15 1 d R U P B 2
C11B C 0.920(6) 0.656(6) 0.139(5) 0.0395(9) Uani 0.15 1 d . . P B 2
H11A H 0.942552 0.591815 0.115190 0.059 Uiso 0.15 1 d R U P B 2
H11B H 0.868222 0.685535 0.111900 0.059 Uiso 0.15 1 d R U P B 2
H11C H 0.880062 0.650655 0.209060 0.059 Uiso 0.15 1 d R U P B 2

loop_
_atom_site_aniso_label
_atom_site_aniso_U_11
_atom_site_aniso_U_22
_atom_site_aniso_U_33
_atom_site_aniso_U_23
_atom_site_aniso_U_13
_atom_site_aniso_U_12
Co1 0.0291(7) 0.0410(8) 0.0206(7) -0.0113(5) -0.0143(5) -0.0049(5)
Co2 0.0175(6) 0.0414(8) 0.0384(7) -0.0193(6) -0.0139(5) 0.0064(5)
O2 0.0301(13) 0.034(3) 0.0453(11) -0.0112(12) -0.0200(8) 0.0013(14)
O1 0.0272(11) 0.049(2) 0.0449(11) -0.0083(13) -0.0188(8) -0.0025(11)
O8 0.0268(13) 0.046(4) 0.0532(12) -0.0165(14) -0.0232(9) 0.0021(15)
N1 0.024(2) 0.030(3) 0.0225(17) -0.0068(18) -0.0066(16) -0.0003(18)
O6 0.0315(19) 0.0460(13) 0.0505(13) -0.0133(9) -0.0224(11) -0.0029(8)
O7 0.0264(7) 0.049(3) 0.0530(12) -0.0159(14) -0.0229(8) 0.0017(9)
O3 0.034(3) 0.0488(16) 0.0511(13) -0.0106(11) -0.0167(12) 0.0075(13)
O4 0.032(3) 0.0460(14) 0.0508(13) -0.0130(11) -0.0180(13) 0.0028(15)
N4 0.0285(8) 0.0397(17) 0.0342(12) -0.0183(13) -0.0165(9) 0.0050(10)
O5 0.042(3) 0.0478(14) 0.0517(13) -0.0128(11) -0.0259(13) -0.0042(14)
N3 0.0291(11) 0.038(3) 0.0285(15) -0.0139(19) -0.0128(11) 0.0043(15)
C29 0.0269(16) 0.037(2) 0.0272(14) -0.0128(16) -0.0106(13) 0.0037(16)
C24 0.0292(9) 0.033(2) 0.0268(13) -0.0108(16) -0.0121(9) 0.0022(13)
C1 0.0297(10) 0.0455(16) 0.0455(11) -0.0124(11) -0.0200(7) 0.0029(9)
C18 0.0265(8) 0.0449(15) 0.0529(12) -0.0160(10) -0.0229(7) 0.0018(8)
C25 0.0324(11) 0.048(4) 0.0335(18) -0.021(3) -0.0168(13) 0.0094(19)
C3 0.0271(10) 0.0457(12) 0.0517(11) -0.0146(8) -0.0226(8) 0.0003(7)
C28 0.0301(11) 0.041(3) 0.0297(14) -0.015(2) -0.0133(10) 0.0059(15)
C27 0.0296(11) 0.037(4) 0.0290(16) -0.014(2) -0.0128(11) 0.0048(17)
C13A 0.0298(11) 0.0459(13) 0.0494(12) -0.0130(10) -0.0211(9) 0.0032(9)
C10 0.0264(13) 0.0456(12) 0.0506(12) -0.0143(8) -0.0218(9) 0.0003(7)
C21 0.0287(8) 0.0355(18) 0.0288(11) -0.0132(13) -0.0133(8) 0.0028(10)
C26 0.0358(9) 0.067(3) 0.0412(13) -0.033(2) -0.0213(9) 0.0172(15)
C6 0.0268(8) 0.0453(12) 0.0529(10) -0.0153(9) -0.0232(7) 0.0011(7)
C31 0.044(2) 0.054(3) 0.040(2) -0.028(2) -0.0255(19) 0.022(2)
C2 0.0287(13) 0.0459(13) 0.0499(13) -0.0126(10) -0.0193(10) 0.0032(9)
C11A 0.0298(10) 0.0461(14) 0.0483(12) -0.0130(11) -0.0208(8) 0.0032(9)
C30 0.050(2) 0.064(3) 0.047(2) -0.036(2) -0.032(2) 0.029(2)
C32 0.063(3) 0.078(3) 0.061(2) -0.050(3) -0.046(2) 0.043(3)
O9 0.0394(11) 0.227(11) 0.051(2) -0.022(4) -0.0257(13) 0.028(3)
C34 0.0363(9) 0.070(4) 0.0431(13) -0.0335(19) -0.0224(8) 0.0179(14)
C12A 0.0299(11) 0.0464(14) 0.0492(12) -0.0135(11) -0.0211(9) 0.0035(9)
C39 0.0382(11) 0.098(8) 0.0436(13) -0.033(2) -0.0231(9) 0.023(2)
C33 0.056(2) 0.070(3) 0.053(2) -0.042(2) -0.038(2) 0.034(2)
C19 0.0295(18) 0.036(4) 0.0335(16) -0.017(2) -0.0165(16) 0.004(3)
C20 0.0299(18) 0.033(4) 0.0314(15) -0.014(2) -0.0154(15) 0.003(3)
C35 0.0370(9) 0.175(13) 0.0439(13) -0.032(2) -0.0221(9) 0.0285(19)
C122 0.0295(14) 0.0455(16) 0.052(2) -0.0129(14) -0.0215(12) 0.0040(12)
C37 0.0383(11) 0.163(11) 0.0474(14) -0.026(3) -0.0243(10) 0.023(2)
C23 0.0244(19) 0.037(4) 0.0298(14) -0.014(2) -0.0122(15) 0.001(3)
C36 0.0374(9) 0.190(14) 0.0468(14) -0.026(3) -0.0232(10) 0.0268(19)
C22 0.028(2) 0.041(4) 0.0295(14) -0.016(2) -0.0136(15) 0.005(3)
C38 0.0389(11) 0.117(9) 0.0461(14) -0.031(3) -0.0243(9) 0.024(2)
C14A 0.0312(16) 0.0474(17) 0.0504(14) -0.0141(13) -0.0224(13) 0.0048(13)
C4 0.0270(9) 0.0466(16) 0.0520(11) -0.0153(10) -0.0229(8) 0.0006(9)
C5 0.0267(8) 0.0460(15) 0.0529(11) -0.0155(10) -0.0232(8) 0.0012(8)
C15A 0.0305(13) 0.0468(17) 0.0489(12) -0.0134(12) -0.0216(10) 0.0041(12)
C40 0.0390(11) 0.29(2) 0.052(2) -0.019(5) -0.0255(16) 0.029(3)
C121 0.0315(17) 0.048(2) 0.0493(12) -0.0145(12) -0.0215(10) 0.006(2)
C7 0.0270(9) 0.0453(13) 0.0528(12) -0.0152(9) -0.0227(7) 0.0006(7)
C16 0.0272(11) 0.0450(15) 0.0520(15) -0.0149(16) -0.0224(13) 0.0007(11)
C17 0.0275(14) 0.046(2) 0.0530(12) -0.0157(11) -0.0222(9) -0.0003(12)
C1B 0.0293(11) 0.0459(13) 0.0488(11) -0.0130(11) -0.0201(9) 0.0031(9)
C3B 0.0295(10) 0.0453(15) 0.0478(11) -0.0131(11) -0.0202(8) 0.0028(9)
C2B 0.0293(11) 0.0453(15) 0.0484(11) -0.0130(11) -0.0201(9) 0.0030(9)
C8 0.030(2) 0.044(2) 0.0483(12) -0.0126(13) -0.0203(12) 0.0028(15)
C5B 0.0295(16) 0.0467(18) 0.0486(11) -0.0137(12) -0.0201(10) 0.0034(12)
C4B 0.0288(16) 0.046(2) 0.0478(11) -0.0134(11) -0.0199(9) 0.0030(14)
C13 0.0292(13) 0.0449(18) 0.048(2) -0.0133(17) -0.0199(14) 0.0033(13)
C1A3 0.0298(12) 0.0456(18) 0.0507(15) -0.0122(15) -0.0207(12) 0.0035(13)
C1A1 0.0296(11) 0.0462(15) 0.0498(17) -0.0123(14) -0.0212(10) 0.0032(11)
C21B 0.0271(10) 0.0457(12) 0.0517(11) -0.0146(8) -0.0226(8) 0.0003(7)
C23B 0.0268(8) 0.0453(12) 0.0529(10) -0.0153(9) -0.0232(7) 0.0011(7)
C25B 0.0268(13) 0.0453(15) 0.0519(11) -0.0144(9) -0.0226(8) 0.0001(9)
C24B 0.0267(13) 0.0449(15) 0.0528(11) -0.0148(9) -0.0230(8) 0.0006(10)
C22B 0.0272(10) 0.0454(13) 0.0519(12) -0.0153(9) -0.0228(8) 0.0009(7)
C16A 0.028(2) 0.047(2) 0.0518(12) -0.0152(12) -0.0228(10) 0.0013(14)
C17A 0.0266(14) 0.0455(15) 0.0537(15) -0.0146(14) -0.0224(12) 0.0009(11)
C20A 0.0292(8) 0.037(4) 0.033(4) -0.016(4) -0.0145(12) 0.0034(13)
C23A 0.0287(9) 0.057(5) 0.058(5) -0.039(5) -0.0190(10) 0.0073(10)
C22A 0.0288(8) 0.047(3) 0.049(4) -0.029(3) -0.0168(9) 0.0056(10)
C19A 0.0289(9) 0.055(4) 0.049(4) -0.033(4) -0.0173(10) 0.0057(11)
C41 0.0274(15) 0.0452(16) 0.0521(13) -0.0145(13) -0.0229(13) -0.0001(11)
C44 0.0271(14) 0.0456(15) 0.0534(13) -0.0148(14) -0.0235(10) 0.0007(10)
C46 0.0271(11) 0.0459(15) 0.0517(13) -0.0149(13) -0.0229(11) 0.0005(10)
C45 0.0264(9) 0.0455(15) 0.0531(14) -0.0154(15) -0.0234(11) 0.0011(9)
C13B 0.0296(14) 0.0453(17) 0.0483(18) -0.0135(17) -0.0205(14) 0.0033(14)
C11B 0.0293(12) 0.0459(15) 0.0486(18) -0.0129(18) -0.0201(15) 0.0031(12)

loop_
_atom_type_symbol
_atom_type_description
_atom_type_scat_dispersion_real
_atom_type_scat_dispersion_imag
_atom_type_scat_source
C C 0.0033 0.0016 'International Tables Vol C Tables 4.2.6.8 and 6.1.1.4'
Co Co 0.3494 0.9721 'International Tables Vol C Tables 4.2.6.8 and 6.1.1.4'
H H 0.0000 0.0000 'International Tables Vol C Tables 4.2.6.8 and 6.1.1.4'
N N 0.0061 0.0033 'International Tables Vol C Tables 4.2.6.8 and 6.1.1.4'
O O 0.0106 0.0060 'International Tables Vol C Tables 4.2.6.8 and 6.1.1.4'

loop_
_geom_angle_atom_site_label_1
_geom_angle_atom_site_label_2
_geom_angle_atom_site_label_3
_geom_angle
_geom_angle_site_symmetry_1
_geom_angle_site_symmetry_3
_geom_angle_publ_flag
O2 Co1 Co1 77.97(19) 2_865 2_865 ?
O2 Co1 N1 93.1(3) 2_865 2_766 ?
O2 Co1 O5 85.8(3) 2_865 2_865 ?
O1 Co1 Co1 87.3(2) . 2_865 ?
O1 Co1 O2 165.1(3) . 2_865 ?
O1 Co1 N1 99.4(3) . 2_766 ?
O1 Co1 O6 93.5(3) . . ?
O1 Co1 O5 86.3(3) . 2_865 ?
N1 Co1 Co1 153.6(2) 2_766 2_865 ?
N1 Co1 O5 89.6(3) 2_766 2_865 ?
O6 Co1 Co1 100.4(2) . 2_865 ?
O6 Co1 O2 91.0(3) . 2_865 ?
O6 Co1 N1 104.7(3) . 2_766 ?
O6 Co1 O5 165.6(3) . 2_865 ?
O5 Co1 Co1 65.22(19) 2_865 2_865 ?
O8 Co2 Co2 75.70(19) 2_755 2_755 ?
O8 Co2 O3 82.9(3) 2_755 2_765 ?
O8 Co2 O4 91.5(3) 2_755 1_545 ?
O8 Co2 N4 92.1(3) 2_755 . ?
O7 Co2 Co2 86.9(2) . 2_755 ?
O7 Co2 O8 162.5(3) . 2_755 ?
O7 Co2 O3 86.3(3) . 2_765 ?
O7 Co2 O4 94.7(3) . 1_545 ?
O7 Co2 N4 101.3(3) . . ?
O3 Co2 Co2 57.47(18) 2_765 2_755 ?
O4 Co2 Co2 104.6(2) 1_545 2_755 ?
O4 Co2 O3 162.0(3) 1_545 2_765 ?
O4 Co2 N4 108.5(3) 1_545 . ?
N4 Co2 Co2 145.0(2) . 2_755 ?
N4 Co2 O3 88.9(3) . 2_765 ?
C1 O2 Co1 130.4(6) . 2_865 ?
C1 O1 Co1 119.9(6) . . ?
C18 O8 Co2 133.1(6) . 2_755 ?
C31 N1 Co1 121.0(6) . 2_766 ?
C31 N1 C32 116.5(8) . . ?
C32 N1 Co1 122.3(6) . 2_766 ?
C10 O6 Co1 106.6(7) . . ?
C18 O7 Co2 121.0(6) . . ?
C2 O3 Co2 155.5(7) . 2_765 ?
C2 O4 Co2 99.8(7) . 1_565 ?
C19 N4 Co2 128.4(8) . . ?
C19 N4 C23 114.6(11) . . ?
C23 N4 Co2 116.4(8) . . ?
C23A N4 Co2 117.8(11) . . ?
C19A N4 Co2 121.8(12) . . ?
C19A N4 C23A 120.4(16) . . ?
C10 O5 Co1 145.5(6) . 2_865 ?
C24 N3 C28 115.6(7) . . ?
C30 C29 C28 121.2(8) . . ?
C30 C29 C33 116.1(8) . . ?
C33 C29 C28 122.6(8) . . ?
N3 C24 C25 123.4(8) . . ?
N3 C24 C21 115.3(7) . . ?
C25 C24 C21 121.2(8) . . ?
O2 C1 O1 124.3(9) . . ?
O2 C1 C11A 113.7(10) . . ?
O2 C1 C3B 127.6(16) . . ?
O1 C1 C11A 121.9(10) . . ?
O1 C1 C3B 108.1(16) . . ?
O8 C18 C6 116.5(9) . . ?
O8 C18 C23B 116.5(9) . . ?
O7 C18 O8 123.3(8) . . ?
O7 C18 C6 120.1(9) . . ?
O7 C18 C23B 120.1(9) . . ?
C24 C25 H25 119.7 . . ?
C24 C25 C26 120.6(8) . . ?
C26 C25 H25 119.7 . . ?
C10 C3 C4 113.3(10) . . ?
C10 C3 C7 113.9(10) . . ?
C7 C3 C4 104.0(10) . . ?
C41 C3 C10 109.0(14) . . ?
C41 C3 C4 103.3(16) . . ?
C41 C3 C7 112.9(16) . . ?
N3 C28 C29 115.3(8) . . ?
C27 C28 N3 123.6(8) . . ?
C27 C28 C29 121.1(8) . . ?
C28 C27 H27 119.5 . . ?
C28 C27 C26 120.9(8) . . ?
C26 C27 H27 119.5 . . ?
C2 C13A C12A 111.7(17) . . ?
C2 C13A C1A3 109(2) . . ?
C14A C13A C2 114.8(19) . . ?
C14A C13A C12A 104.0(18) . . ?
C14A C13A C1A3 113(2) . . ?
C1A3 C13A C12A 104(2) . . ?
O6 C10 O5 122.2(9) . . ?
O6 C10 C3 119.1(10) . . ?
O6 C10 C21B 119.1(10) . . ?
O5 C10 C3 118.6(9) . . ?
O5 C10 C21B 118.6(9) . . ?
C20 C21 C24 123.9(10) . . ?
C20 C21 C22 116.6(11) . . ?
C22 C21 C24 119.3(9) . . ?
C20A C21 C24 124.9(12) . . ?
C20A C21 C22A 115.2(15) . . ?
C22A C21 C24 119.1(12) . . ?
C25 C26 C34 121.9(8) . . ?
C27 C26 C25 115.8(8) . . ?
C27 C26 C34 122.3(8) . . ?
C18 C6 C5 115.0(9) . . ?
C18 C6 C7 114.2(9) . . ?
C7 C6 C5 101.8(11) . . ?
C44 C6 C18 107.1(14) . . ?
C44 C6 C5 112.5(16) . . ?
C44 C6 C7 105.9(16) . . ?
N1 C31 H31 118.2 . . ?
N1 C31 C30 123.6(9) . . ?
C30 C31 H31 118.2 . . ?
O3 C2 O4 122.1(10) . . ?
O3 C2 C13A 118.4(13) . . ?
O3 C2 C1B 125(2) . . ?
O4 C2 C13A 119.5(14) . . ?
O4 C2 C1B 113(2) . . ?
C1 C11A C12A 112.1(13) . . ?
C1 C11A C15A 116.1(13) . . ?
C15A C11A C12A 104.8(15) . . ?
C1A1 C11A C1 113.6(19) . . ?
C1A1 C11A C12A 115.2(18) . . ?
C1A1 C11A C15A 93.6(17) . . ?
C29 C30 C31 120.1(9) . . ?
C29 C30 H30 120.0 . . ?
C31 C30 H30 120.0 . . ?
N1 C32 H32 118.5 . . ?
N1 C32 C33 123.1(9) . . ?
C33 C32 H32 118.5 . . ?
C40 O9 C37 118.6(11) . . ?
C39 C34 C26 121.1(9) . . ?
C35 C34 C26 121.4(10) . . ?
C35 C34 C39 117.4(10) . . ?
C11A C12A C13A 101.0(14) . . ?
C122 C12A C13A 114.2(17) . . ?
C122 C12A C11A 110.4(13) . . ?
C122 C12A C121 110.3(12) . . ?
C121 C12A C13A 110.3(14) . . ?
C121 C12A C11A 110.2(13) . . ?
C34 C39 H39 119.4 . . ?
C38 C39 C34 121.2(11) . . ?
C38 C39 H39 119.4 . . ?
C29 C33 H33 119.8 . . ?
C32 C33 C29 120.5(9) . . ?
C32 C33 H33 119.8 . . ?
N4 C19 H19 117.0 . . ?
N4 C19 C20 126.0(15) . . ?
C20 C19 H19 117.0 . . ?
C21 C20 H20 120.3 . . ?
C19 C20 C21 119.5(14) . . ?
C19 C20 H20 120.3 . . ?
C34 C35 H35 119.4 . . ?
C34 C35 C36 121.1(11) . . ?
C36 C35 H35 119.4 . . ?
C12A C122 H12A 109.5 . . ?
C12A C122 H12B 109.5 . . ?
C12A C122 H12C 109.5 . . ?
H12A C122 H12B 109.5 . . ?
H12A C122 H12C 109.5 . . ?
H12B C122 H12C 109.5 . . ?
O9 C37 C38 116.4(11) . . ?
C36 C37 O9 122.7(11) . . ?
C36 C37 C38 120.3(11) . . ?
N4 C23 H23 118.0 . . ?
N4 C23 C22 124.0(13) . . ?
C22 C23 H23 118.0 . . ?
C35 C36 H36 120.4 . . ?
C37 C36 C35 119.3(12) . . ?
C37 C36 H36 120.4 . . ?
C21 C22 H22 120.6 . . ?
C23 C22 C21 118.8(14) . . ?
C23 C22 H22 120.6 . . ?
C39 C38 C37 120.0(11) . . ?
C39 C38 H38 120.0 . . ?
C37 C38 H38 120.0 . . ?
C13A C14A H14A 109.6 . . ?
C13A C14A H14B 109.6 . . ?
H14A C14A H14B 108.1 . . ?
C15A C14A C13A 110.5(15) . . ?
C15A C14A H14A 109.6 . . ?
C15A C14A H14B 109.6 . . ?
C3 C4 H4A 110.8 . . ?
C3 C4 H4B 110.8 . . ?
H4A C4 H4B 108.9 . . ?
C5 C4 C3 104.6(12) . . ?
C5 C4 H4A 110.8 . . ?
C5 C4 H4B 110.8 . . ?
C6 C5 H5A 109.9 . . ?
C6 C5 H5B 109.9 . . ?
C4 C5 C6 108.9(12) . . ?
C4 C5 H5A 109.9 . . ?
C4 C5 H5B 109.9 . . ?
H5A C5 H5B 108.3 . . ?
C11A C15A H15A 110.4 . . ?
C11A C15A H15B 110.4 . . ?
C14A C15A C11A 106.8(13) . . ?
C14A C15A H15A 110.4 . . ?
C14A C15A H15B 110.4 . . ?
H15A C15A H15B 108.6 . . ?
O9 C40 H40A 109.5 . . ?
O9 C40 H40B 109.5 . . ?
O9 C40 H40C 109.5 . . ?
H40A C40 H40B 109.5 . . ?
H40A C40 H40C 109.5 . . ?
H40B C40 H40C 109.5 . . ?
C12A C121 H12D 109.5 . . ?
C12A C121 H12E 109.5 . . ?
C12A C121 H12F 109.5 . . ?
H12D C121 H12E 109.5 . . ?
H12D C121 H12F 109.5 . . ?
H12E C121 H12F 109.5 . . ?
C6 C7 C3 102.6(11) . . ?
C17 C7 C3 113.7(13) . . ?
C17 C7 C6 117.9(15) . . ?
C17 C7 C17A 105.2(14) . . ?
C17A C7 C3 107.6(14) . . ?
C17A C7 C6 109.4(13) . . ?
H16A C16 H16B 109.5 . . ?
H16A C16 H16C 109.5 . . ?
H16B C16 H16C 109.5 . . ?
C22B C16 H16A 109.5 . . ?
C22B C16 H16B 109.5 . . ?
C22B C16 H16C 109.5 . . ?
C7 C17 H17A 109.5 . . ?
C7 C17 H17B 109.5 . . ?
C7 C17 H17C 109.5 . . ?
H17A C17 H17B 109.5 . . ?
H17A C17 H17C 109.5 . . ?
H17B C17 H17C 109.5 . . ?
C2 C1B C2B 113(5) . . ?
C2 C1B C5B 110(3) . . ?
C2B C1B C5B 100(3) . . ?
C11B C1B C2 114(5) . . ?
C11B C1B C2B 125(6) . . ?
C11B C1B C5B 91(5) . . ?
C1 C3B C2B 107(3) . . ?
C1 C3B C4B 121(3) . . ?
C1 C3B C13B 115(3) . . ?
C2B C3B C4B 101(3) . . ?
C2B C3B C13B 84(4) . . ?
C4B C3B C13B 119(4) . . ?
C1B C2B C3B 102(4) . . ?
C8 C2B C1B 109(3) . . ?
C8 C2B C3B 104(3) . . ?
C13 C2B C1B 119(4) . . ?
C13 C2B C3B 120(3) . . ?
C13 C2B C8 100(3) . . ?
C2B C8 H8A 109.5 . . ?
C2B C8 H8B 109.5 . . ?
C2B C8 H8C 109.5 . . ?
H8A C8 H8B 109.5 . . ?
H8A C8 H8C 109.5 . . ?
H8B C8 H8C 109.5 . . ?
C1B C5B H5BA 112.0 . . ?
C1B C5B H5BB 112.0 . . ?
H5BA C5B H5BB 109.7 . . ?
C4B C5B C1B 99(3) . . ?
C4B C5B H5BA 112.0 . . ?
C4B C5B H5BB 112.0 . . ?
C3B C4B H4BA 108.6 . . ?
C3B C4B H4BB 108.6 . . ?
C5B C4B C3B 115(3) . . ?
C5B C4B H4BA 108.6 . . ?
C5B C4B H4BB 108.6 . . ?
H4BA C4B H4BB 107.6 . . ?
C2B C13 H13A 109.5 . . ?
C2B C13 H13B 109.5 . . ?
C2B C13 H13C 109.5 . . ?
H13A C13 H13B 109.5 . . ?
H13A C13 H13C 109.5 . . ?
H13B C13 H13C 109.5 . . ?
C13A C1A3 H1AA 87.6 . . ?
C13A C1A3 H1AB 119.1 . . ?
C13A C1A3 H1AC 118.9 . . ?
H1AA C1A3 H1AB 109.4 . . ?
H1AA C1A3 H1AC 109.5 . . ?
H1AB C1A3 H1AC 109.5 . . ?
C11A C1A1 H1AD 109.5 . . ?
C11A C1A1 H1AE 109.5 . . ?
C11A C1A1 H1AF 109.5 . . ?
H1AD C1A1 H1AE 109.5 . . ?
H1AD C1A1 H1AF 109.5 . . ?
H1AE C1A1 H1AF 109.5 . . ?
C10 C21B C22B 112.0(12) . . ?
C10 C21B C46 111(2) . . ?
C25B C21B C10 115.6(12) . . ?
C25B C21B C22B 101.2(15) . . ?
C25B C21B C46 110(2) . . ?
C46 C21B C22B 107(2) . . ?
C18 C23B C24B 113.7(12) . . ?
C18 C23B C22B 111.2(11) . . ?
C22B C23B C24B 101.1(15) . . ?
C45 C23B C18 110.1(19) . . ?
C45 C23B C24B 106(2) . . ?
C45 C23B C22B 115(3) . . ?
C21B C25B H25A 109.9 . . ?
C21B C25B H25B 109.9 . . ?
C21B C25B C24B 108.7(18) . . ?
H25A C25B H25B 108.3 . . ?
C24B C25B H25A 109.9 . . ?
C24B C25B H25B 109.9 . . ?
C23B C24B C25B 102.7(19) . . ?
C23B C24B H24A 111.2 . . ?
C23B C24B H24B 111.2 . . ?
C25B C24B H24A 111.2 . . ?
C25B C24B H24B 111.2 . . ?
H24A C24B H24B 109.1 . . ?
C16 C22B C21B 111.3(18) . . ?
C16 C22B C23B 114(2) . . ?
C16 C22B C16A 109(2) . . ?
C23B C22B C21B 100.4(16) . . ?
C23B C22B C16A 110.5(18) . . ?
C16A C22B C21B 111.7(18) . . ?
C22B C16A H16D 109.5 . . ?
C22B C16A H16E 109.5 . . ?
C22B C16A H16F 109.5 . . ?
H16D C16A H16E 109.5 . . ?
H16D C16A H16F 109.5 . . ?
H16E C16A H16F 109.5 . . ?
C7 C17A H17D 109.5 . . ?
C7 C17A H17E 109.5 . . ?
C7 C17A H17F 109.5 . . ?
H17D C17A H17E 109.5 . . ?
H17D C17A H17F 109.5 . . ?
H17E C17A H17F 109.5 . . ?
C21 C20A H20A 118.3 . . ?
C21 C20A C19A 123(2) . . ?
C19A C20A H20A 118.3 . . ?
N4 C23A H23A 118.7 . . ?
C22A C23A N4 123(2) . . ?
C22A C23A H23A 118.7 . . ?
C21 C22A H22A 120.7 . . ?
C23A C22A C21 119(2) . . ?
C23A C22A H22A 120.7 . . ?
N4 C19A C20A 118(2) . . ?
N4 C19A H19A 120.9 . . ?
C20A C19A H19A 120.9 . . ?
C3 C41 H41A 109.5 . . ?
C3 C41 H41B 109.5 . . ?
C3 C41 H41C 109.5 . . ?
H41A C41 H41B 109.5 . . ?
H41A C41 H41C 109.5 . . ?
H41B C41 H41C 109.5 . . ?
C6 C44 H44A 109.5 . . ?
C6 C44 H44B 109.5 . . ?
C6 C44 H44C 109.5 . . ?
H44A C44 H44B 109.5 . . ?
H44A C44 H44C 109.5 . . ?
H44B C44 H44C 109.5 . . ?
C21B C46 H46A 109.5 . . ?
C21B C46 H46B 109.5 . . ?
C21B C46 H46C 109.5 . . ?
H46A C46 H46B 109.5 . . ?
H46A C46 H46C 109.5 . . ?
H46B C46 H46C 109.5 . . ?
C23B C45 H45A 109.5 . . ?
C23B C45 H45B 109.5 . . ?
C23B C45 H45C 109.5 . . ?
H45A C45 H45B 109.5 . . ?
H45A C45 H45C 109.5 . . ?
H45B C45 H45C 109.5 . . ?
C3B C13B H13D 107.8 . . ?
C3B C13B H13E 109.5 . . ?
C3B C13B H13F 111.1 . . ?
H13D C13B H13E 109.5 . . ?
H13D C13B H13F 109.5 . . ?
H13E C13B H13F 109.5 . . ?
C1B C11B H11A 109.4 . . ?
C1B C11B H11B 109.5 . . ?
C1B C11B H11C 109.5 . . ?
H11A C11B H11B 109.5 . . ?
H11A C11B H11C 109.5 . . ?
H11B C11B H11C 109.5 . . ?

loop_
_geom_bond_atom_site_label_1
_geom_bond_atom_site_label_2
_geom_bond_distance
_geom_bond_site_symmetry_2
_geom_bond_publ_flag
Co1 Co1 2.737(2) 2_865 ?
Co1 O2 2.043(6) 2_865 ?
Co1 O1 2.020(6) . ?
Co1 N1 2.064(7) 2_766 ?
Co1 O6 2.026(7) . ?
Co1 O5 2.109(7) 2_865 ?
Co2 Co2 2.838(3) 2_755 ?
Co2 O8 2.038(6) 2_755 ?
Co2 O7 1.999(6) . ?
Co2 O3 2.181(8) 2_765 ?
Co2 O4 2.057(7) 1_545 ?
Co2 N4 2.102(7) . ?
O2 C1 1.248(11) . ?
O1 C1 1.258(11) . ?
O8 C18 1.270(11) . ?
N1 C31 1.318(12) . ?
N1 C32 1.341(12) . ?
O6 C10 1.261(11) . ?
O7 C18 1.261(11) . ?
O3 C2 1.232(12) . ?
O4 C2 1.270(11) . ?
N4 C19 1.326(17) . ?
N4 C23 1.341(17) . ?
N4 C23A 1.37(3) . ?
N4 C19A 1.35(3) . ?
O5 C10 1.272(12) . ?
N3 C24 1.350(11) . ?
N3 C28 1.363(11) . ?
C29 C28 1.503(12) . ?
C29 C30 1.367(13) . ?
C29 C33 1.388(13) . ?
C24 C25 1.374(12) . ?
C24 C21 1.496(12) . ?
C1 C11A 1.52(2) . ?
C1 C3B 1.52(5) . ?
C18 C6 1.506(12) . ?
C18 C23B 1.506(12) . ?
C25 H25 0.9500 . ?
C25 C26 1.395(13) . ?
C3 C10 1.499(14) . ?
C3 C4 1.563(19) . ?
C3 C7 1.556(18) . ?
C3 C41 1.49(3) . ?
C28 C27 1.362(12) . ?
C27 H27 0.9500 . ?
C27 C26 1.389(12) . ?
C13A C2 1.52(3) . ?
C13A C12A 1.61(3) . ?
C13A C14A 1.52(3) . ?
C13A C1A3 1.57(4) . ?
C10 C21B 1.499(14) . ?
C21 C20 1.384(18) . ?
C21 C22 1.391(17) . ?
C21 C20A 1.38(3) . ?
C21 C22A 1.45(2) . ?
C26 C34 1.477(13) . ?
C6 C5 1.557(19) . ?
C6 C7 1.548(19) . ?
C6 C44 1.48(4) . ?
C31 H31 0.9500 . ?
C31 C30 1.383(13) . ?
C2 C1B 1.53(8) . ?
C11A C12A 1.59(2) . ?
C11A C15A 1.53(2) . ?
C11A C1A1 1.37(4) . ?
C30 H30 0.9500 . ?
C32 H32 0.9500 . ?
C32 C33 1.363(13) . ?
O9 C37 1.372(14) . ?
O9 C40 1.279(15) . ?
C34 C39 1.398(15) . ?
C34 C35 1.362(15) . ?
C12A C122 1.45(2) . ?
C12A C121 1.51(2) . ?
C39 H39 0.9500 . ?
C39 C38 1.354(15) . ?
C33 H33 0.9500 . ?
C19 H19 0.9500 . ?
C19 C20 1.34(2) . ?
C20 H20 0.9500 . ?
C35 H35 0.9500 . ?
C35 C36 1.413(16) . ?
C122 H12A 0.9800 . ?
C122 H12B 0.9800 . ?
C122 H12C 0.9800 . ?
C37 C36 1.335(17) . ?
C37 C38 1.382(17) . ?
C23 H23 0.9500 . ?
C23 C22 1.38(2) . ?
C36 H36 0.9500 . ?
C22 H22 0.9500 . ?
C38 H38 0.9500 . ?
C14A H14A 0.9900 . ?
C14A H14B 0.9900 . ?
C14A C15A 1.492(19) . ?
C4 H4A 0.9900 . ?
C4 H4B 0.9900 . ?
C4 C5 1.52(2) . ?
C5 H5A 0.9900 . ?
C5 H5B 0.9900 . ?
C15A H15A 0.9900 . ?
C15A H15B 0.9900 . ?
C40 H40A 0.9800 . ?
C40 H40B 0.9800 . ?
C40 H40C 0.9800 . ?
C121 H12D 0.9800 . ?
C121 H12E 0.9800 . ?
C121 H12F 0.9800 . ?
C7 C17 1.45(2) . ?
C7 C17A 1.53(3) . ?
C16 H16A 0.9800 . ?
C16 H16B 0.9800 . ?
C16 H16C 0.9800 . ?
C16 C22B 1.52(4) . ?
C17 H17A 0.9800 . ?
C17 H17B 0.9800 . ?
C17 H17C 0.9800 . ?
C1B C2B 1.58(7) . ?
C1B C5B 1.76(6) . ?
C1B C11B 1.40(10) . ?
C3B C2B 1.58(6) . ?
C3B C4B 1.58(5) . ?
C3B C13B 1.59(7) . ?
C2B C8 1.55(5) . ?
C2B C13 1.48(5) . ?
C8 H8A 0.9800 . ?
C8 H8B 0.9800 . ?
C8 H8C 0.9800 . ?
C5B H5BA 0.9900 . ?
C5B H5BB 0.9900 . ?
C5B C4B 1.49(5) . ?
C4B H4BA 0.9900 . ?
C4B H4BB 0.9900 . ?
C13 H13A 0.9800 . ?
C13 H13B 0.9800 . ?
C13 H13C 0.9800 . ?
C1A3 H1AA 0.9604 . ?
C1A3 H1AB 0.9599 . ?
C1A3 H1AC 0.9596 . ?
C1A1 H1AD 0.9800 . ?
C1A1 H1AE 0.9800 . ?
C1A1 H1AF 0.9800 . ?
C21B C25B 1.49(3) . ?
C21B C22B 1.60(2) . ?
C21B C46 1.55(5) . ?
C23B C24B 1.57(3) . ?
C23B C22B 1.56(3) . ?
C23B C45 1.47(5) . ?
C25B H25A 0.9900 . ?
C25B H25B 0.9900 . ?
C25B C24B 1.59(3) . ?
C24B H24A 0.9900 . ?
C24B H24B 0.9900 . ?
C22B C16A 1.59(4) . ?
C16A H16D 0.9800 . ?
C16A H16E 0.9800 . ?
C16A H16F 0.9800 . ?
C17A H17D 0.9800 . ?
C17A H17E 0.9800 . ?
C17A H17F 0.9800 . ?
C20A H20A 0.9500 . ?
C20A C19A 1.40(3) . ?
C23A H23A 0.9500 . ?
C23A C22A 1.37(3) . ?
C22A H22A 0.9500 . ?
C19A H19A 0.9500 . ?
C41 H41A 0.9800 . ?
C41 H41B 0.9800 . ?
C41 H41C 0.9800 . ?
C44 H44A 0.9800 . ?
C44 H44B 0.9800 . ?
C44 H44C 0.9800 . ?
C46 H46A 0.9800 . ?
C46 H46B 0.9800 . ?
C46 H46C 0.9800 . ?
C45 H45A 0.9800 . ?
C45 H45B 0.9800 . ?
C45 H45C 0.9800 . ?
C13B H13D 0.9601 . ?
C13B H13E 0.9601 . ?
C13B H13F 0.9599 . ?
C11B H11A 0.9600 . ?
C11B H11B 0.9602 . ?
C11B H11C 0.9600 . ?

loop_
_geom_torsion_atom_site_label_1
_geom_torsion_atom_site_label_2
_geom_torsion_atom_site_label_3
_geom_torsion_atom_site_label_4
_geom_torsion
_geom_torsion_site_symmetry_1
_geom_torsion_site_symmetry_2
_geom_torsion_site_symmetry_3
_geom_torsion_site_symmetry_4
_geom_torsion_publ_flag
Co1 O2 C1 O1 -4.7(15) 2_865 . . . ?
Co1 O2 C1 C11A 177.1(10) 2_865 . . . ?
Co1 O2 C1 C3B 176(3) 2_865 . . . ?
Co1 O1 C1 O2 1.5(14) . . . . ?
Co1 O1 C1 C11A 179.6(11) . . . . ?
Co1 O1 C1 C3B -179(2) . . . . ?
Co1 N1 C31 C30 -172.0(9) 2_766 . . . ?
Co1 N1 C32 C33 172.8(10) 2_766 . . . ?
Co1 O6 C10 O5 3.7(11) . . . . ?
Co1 O6 C10 C3 -178.1(7) . . . . ?
Co1 O6 C10 C21B -178.1(7) . . . . ?
Co1 O5 C10 O6 -5.3(17) 2_865 . . . ?
Co1 O5 C10 C3 176.5(7) 2_865 . . . ?
Co1 O5 C10 C21B 176.5(7) 2_865 . . . ?
Co2 O8 C18 O7 1.0(16) 2_755 . . . ?
Co2 O8 C18 C6 178.5(6) 2_755 . . . ?
Co2 O8 C18 C23B 178.5(6) 2_755 . . . ?
Co2 O7 C18 O8 1.8(14) . . . . ?
Co2 O7 C18 C6 -175.6(7) . . . . ?
Co2 O7 C18 C23B -175.6(7) . . . . ?
Co2 O3 C2 O4 -13(2) 2_765 . . . ?
Co2 O3 C2 C13A 165.1(15) 2_765 . . . ?
Co2 O3 C2 C1B 172(3) 2_765 . . . ?
Co2 O4 C2 O3 4.4(10) 1_565 . . . ?
Co2 O4 C2 C13A -173.9(12) 1_565 . . . ?
Co2 O4 C2 C1B 180(2) 1_565 . . . ?
Co2 N4 C19 C20 179.0(13) . . . . ?
Co2 N4 C23 C22 -177.4(13) . . . . ?
Co2 N4 C23A C22A -177(2) . . . . ?
Co2 N4 C19A C20A 178.4(19) . . . . ?
O2 C1 C11A C12A -113.2(13) . . . . ?
O2 C1 C11A C15A 7(2) . . . . ?
O2 C1 C11A C1A1 114.0(18) . . . . ?
O2 C1 C3B C2B -52(3) . . . . ?
O2 C1 C3B C4B -167(3) . . . . ?
O2 C1 C3B C13B 39(6) . . . . ?
O1 C1 C11A C12A 68.5(18) . . . . ?
O1 C1 C11A C15A -171.1(14) . . . . ?
O1 C1 C11A C1A1 -64(2) . . . . ?
O1 C1 C3B C2B 128(2) . . . . ?
O1 C1 C3B C4B 14(5) . . . . ?
O1 C1 C3B C13B -141(4) . . . . ?
O8 C18 C6 C5 2.4(15) . . . . ?
O8 C18 C6 C7 119.7(12) . . . . ?
O8 C18 C6 C44 -123.4(17) . . . . ?
O8 C18 C23B C24B -159.3(13) . . . . ?
O8 C18 C23B C22B 87.4(15) . . . . ?
O8 C18 C23B C45 -41(3) . . . . ?
N1 C31 C30 C29 -3.5(19) . . . . ?
N1 C32 C33 C29 2(2) . . . . ?
O6 C10 C21B C25B 7.8(15) . . . . ?
O6 C10 C21B C22B 123.0(14) . . . . ?
O6 C10 C21B C46 -118(2) . . . . ?
O7 C18 C6 C5 -180.0(11) . . . . ?
O7 C18 C6 C7 -62.7(15) . . . . ?
O7 C18 C6 C44 54.2(18) . . . . ?
O7 C18 C23B C24B 18.3(17) . . . . ?
O7 C18 C23B C22B -95.0(16) . . . . ?
O7 C18 C23B C45 137(3) . . . . ?
O3 C2 C1B C2B 36(4) . . . . ?
O3 C2 C1B C5B 146(3) . . . . ?
O3 C2 C1B C11B -113(5) . . . . ?
O4 C2 C1B C2B -139(2) . . . . ?
O4 C2 C1B C5B -29(4) . . . . ?
O4 C2 C1B C11B 71(5) . . . . ?
N4 C19 C20 C21 -4(3) . . . . ?
N4 C23 C22 C21 -2(3) . . . . ?
N4 C23A C22A C21 5(4) . . . . ?
O5 C10 C21B C25B -174.0(12) . . . . ?
O5 C10 C21B C22B -58.8(15) . . . . ?
O5 C10 C21B C46 61(2) . . . . ?
N3 C24 C25 C26 -2.5(16) . . . . ?
N3 C24 C21 C20 11.6(16) . . . . ?
N3 C24 C21 C22 -164.0(11) . . . . ?
N3 C24 C21 C20A -22.8(19) . . . . ?
N3 C24 C21 C22A 146.7(16) . . . . ?
N3 C28 C27 C26 -0.3(16) . . . . ?
C29 C28 C27 C26 -179.6(10) . . . . ?
C24 N3 C28 C29 179.3(8) . . . . ?
C24 N3 C28 C27 -0.1(14) . . . . ?
C24 C25 C26 C27 2.0(16) . . . . ?
C24 C25 C26 C34 -178.3(10) . . . . ?
C24 C21 C20 C19 -179.6(13) . . . . ?
C24 C21 C22 C23 -177.9(13) . . . . ?
C24 C21 C20A C19A -176(2) . . . . ?
C24 C21 C22A C23A 177(2) . . . . ?
C1 C11A C12A C13A 162.0(16) . . . . ?
C1 C11A C12A C122 40.8(18) . . . . ?
C1 C11A C12A C121 -81.3(16) . . . . ?
C1 C11A C15A C14A -150.3(15) . . . . ?
C1 C3B C2B C1B -170(3) . . . . ?
C1 C3B C2B C8 76(3) . . . . ?
C1 C3B C2B C13 -35(4) . . . . ?
C1 C3B C4B C5B 136(4) . . . . ?
C18 C6 C5 C4 149.6(13) . . . . ?
C18 C6 C7 C3 -164.9(10) . . . . ?
C18 C6 C7 C17 69.3(17) . . . . ?
C18 C6 C7 C17A -50.8(17) . . . . ?
C18 C23B C24B C25B -152.7(14) . . . . ?
C18 C23B C22B C16 51(2) . . . . ?
C18 C23B C22B C21B 170.4(11) . . . . ?
C18 C23B C22B C16A -71.6(18) . . . . ?
C25 C24 C21 C20 -166.5(12) . . . . ?
C25 C24 C21 C22 18.0(16) . . . . ?
C25 C24 C21 C20A 159.2(16) . . . . ?
C25 C24 C21 C22A -31.4(19) . . . . ?
C25 C26 C34 C39 -37.9(17) . . . . ?
C25 C26 C34 C35 146.2(13) . . . . ?
C3 C4 C5 C6 -0.5(18) . . . . ?
C28 N3 C24 C25 1.5(14) . . . . ?
C28 N3 C24 C21 -176.5(8) . . . . ?
C28 C29 C30 C31 -179.1(10) . . . . ?
C28 C29 C33 C32 179.9(11) . . . . ?
C28 C27 C26 C25 -0.6(16) . . . . ?
C28 C27 C26 C34 179.7(11) . . . . ?
C27 C26 C34 C39 141.7(12) . . . . ?
C27 C26 C34 C35 -34.1(19) . . . . ?
C13A C14A C15A C11A 5(2) . . . . ?
C10 C3 C4 C5 -149.1(12) . . . . ?
C10 C3 C7 C6 164.8(10) . . . . ?
C10 C3 C7 C17 -66.7(17) . . . . ?
C10 C3 C7 C17A 49.4(16) . . . . ?
C10 C21B C25B C24B 146.7(15) . . . . ?
C10 C21B C22B C16 -49(2) . . . . ?
C10 C21B C22B C23B -170.0(11) . . . . ?
C10 C21B C22B C16A 73(2) . . . . ?
C21 C24 C25 C26 175.4(10) . . . . ?
C21 C20A C19A N4 -9(4) . . . . ?
C26 C34 C39 C38 -179.6(12) . . . . ?
C26 C34 C35 C36 -178.1(14) . . . . ?
C31 N1 C32 C33 -1.5(18) . . . . ?
C2 C13A C12A C11A -156.0(16) . . . . ?
C2 C13A C12A C122 -38(2) . . . . ?
C2 C13A C12A C121 87(2) . . . . ?
C2 C13A C14A C15A 139.6(17) . . . . ?
C2 C1B C2B C3B 165(3) . . . . ?
C2 C1B C2B C8 -85(4) . . . . ?
C2 C1B C2B C13 29(5) . . . . ?
C2 C1B C5B C4B -154(4) . . . . ?
C30 C29 C28 N3 163.7(10) . . . . ?
C30 C29 C28 C27 -16.9(15) . . . . ?
C30 C29 C33 C32 -2.7(18) . . . . ?
C32 N1 C31 C30 2.4(17) . . . . ?
O9 C37 C36 C35 -177.5(16) . . . . ?
O9 C37 C38 C39 -179.6(13) . . . . ?
C34 C39 C38 C37 -4(2) . . . . ?
C34 C35 C36 C37 -1(3) . . . . ?
C12A C13A C2 O3 92.1(16) . . . . ?
C12A C13A C2 O4 -89(2) . . . . ?
C12A C13A C14A C15A 17(2) . . . . ?
C12A C11A C15A C14A -26.1(19) . . . . ?
C39 C34 C35 C36 6(2) . . . . ?
C33 C29 C28 N3 -19.0(15) . . . . ?
C33 C29 C28 C27 160.4(11) . . . . ?
C33 C29 C30 C31 3.5(17) . . . . ?
C19 N4 C23 C22 -5(2) . . . . ?
C20 C21 C22 C23 6(2) . . . . ?
C35 C34 C39 C38 -3.6(19) . . . . ?
C23 N4 C19 C20 8(2) . . . . ?
C36 C37 C38 C39 9(2) . . . . ?
C22 C21 C20 C19 -4(2) . . . . ?
C38 C37 C36 C35 -7(3) . . . . ?
C14A C13A C2 O3 -26(2) . . . . ?
C14A C13A C2 O4 152.4(15) . . . . ?
C14A C13A C12A C11A -32(2) . . . . ?
C14A C13A C12A C122 87(2) . . . . ?
C14A C13A C12A C121 -148.3(17) . . . . ?
C4 C3 C10 O6 -150.3(10) . . . . ?
C4 C3 C10 O5 28.0(13) . . . . ?
C4 C3 C7 C6 41.0(15) . . . . ?
C4 C3 C7 C17 169.5(15) . . . . ?
C4 C3 C7 C17A -74.4(15) . . . . ?
C5 C6 C7 C3 -40.2(14) . . . . ?
C5 C6 C7 C17 -166.0(14) . . . . ?
C5 C6 C7 C17A 73.8(14) . . . . ?
C15A C11A C12A C13A 35.3(19) . . . . ?
C15A C11A C12A C122 -85.9(16) . . . . ?
C15A C11A C12A C121 151.9(13) . . . . ?
C40 O9 C37 C36 -7(3) . . . . ?
C40 O9 C37 C38 -178.2(17) . . . . ?
C7 C3 C10 O6 91.1(13) . . . . ?
C7 C3 C10 O5 -90.7(13) . . . . ?
C7 C3 C4 C5 -24.9(16) . . . . ?
C7 C6 C5 C4 25.5(16) . . . . ?
C1B C5B C4B C3B 10(4) . . . . ?
C2B C1B C5B C4B -36(4) . . . . ?
C2B C3B C4B C5B 18(4) . . . . ?
C5B C1B C2B C3B 48(4) . . . . ?
C5B C1B C2B C8 158(3) . . . . ?
C5B C1B C2B C13 -88(5) . . . . ?
C4B C3B C2B C1B -42(4) . . . . ?
C4B C3B C2B C8 -156(3) . . . . ?
C4B C3B C2B C13 93(4) . . . . ?
C1A3 C13A C2 O3 -153.2(15) . . . . ?
C1A3 C13A C2 O4 25(2) . . . . ?
C1A3 C13A C12A C11A 87(2) . . . . ?
C1A3 C13A C12A C122 -154.8(18) . . . . ?
C1A3 C13A C12A C121 -30(2) . . . . ?
C1A3 C13A C14A C15A -95(2) . . . . ?
C1A1 C11A C12A C13A -66(2) . . . . ?
C1A1 C11A C12A C122 172.7(18) . . . . ?
C1A1 C11A C12A C121 51(2) . . . . ?
C1A1 C11A C15A C14A 91.2(19) . . . . ?
C21B C25B C24B C23B 4(2) . . . . ?
C25B C21B C22B C16 75(2) . . . . ?
C25B C21B C22B C23B -46.4(18) . . . . ?
C25B C21B C22B C16A -163.5(19) . . . . ?
C24B C23B C22B C16 -70(2) . . . . ?
C24B C23B C22B C21B 49.3(17) . . . . ?
C24B C23B C22B C16A 167.4(17) . . . . ?
C22B C21B C25B C24B 25(2) . . . . ?
C22B C23B C24B C25B -33.4(19) . . . . ?
C20A C21 C22A C23A -12(3) . . . . ?
C23A N4 C19A C20A 0(4) . . . . ?
C22A C21 C20A C19A 15(3) . . . . ?
C19A N4 C23A C22A 2(4) . . . . ?
C41 C3 C10 O6 -35.9(18) . . . . ?
C41 C3 C10 O5 142.3(16) . . . . ?
C41 C3 C4 C5 93.2(18) . . . . ?
C41 C3 C7 C6 -70.2(19) . . . . ?
C41 C3 C7 C17 58(2) . . . . ?
C41 C3 C7 C17A 174.4(17) . . . . ?
C44 C6 C5 C4 -87(2) . . . . ?
C44 C6 C7 C3 77.5(18) . . . . ?
C44 C6 C7 C17 -48(2) . . . . ?
C44 C6 C7 C17A -168.5(17) . . . . ?
C46 C21B C25B C24B -87(3) . . . . ?
C46 C21B C22B C16 -171(3) . . . . ?
C46 C21B C22B C23B 68(3) . . . . ?
C46 C21B C22B C16A -49(3) . . . . ?
C45 C23B C24B C25B 86(3) . . . . ?
C45 C23B C22B C16 177(3) . . . . ?
C45 C23B C22B C21B -64(3) . . . . ?
C45 C23B C22B C16A 54(3) . . . . ?
C13B C3B C2B C1B 76(4) . . . . ?
C13B C3B C2B C8 -38(4) . . . . ?
C13B C3B C2B C13 -149(4) . . . . ?
C13B C3B C4B C5B -70(6) . . . . ?
C11B C1B C2B C3B -50(6) . . . . ?
C11B C1B C2B C8 60(7) . . . . ?
C11B C1B C2B C13 174(5) . . . . ?
C11B C1B C5B C4B 90(5) . . . . ?

loop_
_smtbx_masks_void_nr
_smtbx_masks_void_average_x
_smtbx_masks_void_average_y
_smtbx_masks_void_average_z
_smtbx_masks_void_volume
_smtbx_masks_void_count_electrons
_smtbx_masks_void_content
1 -0.072 0.000 0.500 737.0 183.6 '8 CH3CN'
